data_2016808
loop_
_publ_author_name
'Gotoh, Kazuma'
'Asaji, Tetsuo'
'Ishida, Hiroyuki'

_publ_section_title
;
 Hydrogen bonding in 1,2-diazine--chloranilic acid (2/1) and
 1,4-diazine--chloranilic acid (2/1) determined at 110 K
;
_journal_coeditor_code GD3243
_journal_issue 10
_journal_name_full 'Acta Crystallographica Section C'
_journal_page_first o550
_journal_page_last o553
_journal_paper_doi 10.1107/S0108270108029028
_journal_volume 64
_journal_year 2008
_chemical_formula_iupac '2C4 H4 N2 , C6 H2 Cl2 O4'
_chemical_formula_moiety '2C4 H4 N2 , C6 H2 Cl2 O4'
_chemical_formula_sum 'C14 H10 Cl2 N4 O4'
_chemical_formula_weight 369.16
_chemical_name_systematic
;
pyrazine--2,5-dichloro-3,6-dihydroxy-<i>p</i>-benzoquinone (2/1)
;
_space_group_IT_number 14
_symmetry_cell_setting monoclinic
_symmetry_space_group_name_Hall '-P 2yn'
_symmetry_space_group_name_H-M 'P 1 21/n 1'
_cell_angle_alpha 90.0000
_cell_angle_beta 94.103(3)
_cell_angle_gamma 90.0000
_cell_formula_units_Z 2
_cell_length_a 3.7530(3)
_cell_length_b 18.3915(14)
_cell_length_c 10.7248(8)
_cell_measurement_reflns_used 10588
_cell_measurement_temperature 110.0(10)
_cell_measurement_theta_max 30.1
_cell_measurement_theta_min 3.8
_cell_volume 738.36(10)
_computing_cell_refinement 'PROCESS-AUTO (Rigaku/MSC, 2004)'
_computing_data_collection 'PROCESS-AUTO (Rigaku/MSC, 2004)'
_computing_data_reduction 'CrystalStructure (Rigaku/MSC, 2004)'
_computing_molecular_graphics 'ORTEP-3 (Farrugia, 1997)'
_computing_publication_material
;
CrystalStructure (Rigaku/MSC, 2004) and PLATON (Spek, 2003)
;
_computing_structure_refinement 'SHELXL97 (Sheldrick, 2008)'
_computing_structure_solution 'SHELXS97 (Sheldrick, 2008)'
_diffrn_detector_area_resol_mean 10.00
_diffrn_measured_fraction_theta_full 0.998
_diffrn_measured_fraction_theta_max 0.998
_diffrn_measurement_device_type 'Rigaku R-AXIS RAPIDII'
_diffrn_measurement_method \w
_diffrn_radiation_type 'Mo K\a'
_diffrn_radiation_wavelength 0.71075
_diffrn_reflns_av_R_equivalents 0.0579
_diffrn_reflns_av_sigmaI/netI 0.0351
_diffrn_reflns_limit_h_max 4
_diffrn_reflns_limit_h_min -5
_diffrn_reflns_limit_k_max 25
_diffrn_reflns_limit_k_min -25
_diffrn_reflns_limit_l_max 15
_diffrn_reflns_limit_l_min -15
_diffrn_reflns_number 14174
_diffrn_reflns_theta_full 30.01
_diffrn_reflns_theta_max 30.01
_exptl_absorpt_coefficient_mu 0.468
_exptl_absorpt_correction_T_max 0.954
_exptl_absorpt_correction_T_min 0.845
_exptl_absorpt_correction_type multi-scan
_exptl_absorpt_process_details '(ABSCOR; Higashi, 1999)'
_exptl_crystal_colour brown
_exptl_crystal_density_diffrn 1.660
_exptl_crystal_density_method 'not measured'
_exptl_crystal_description needle
_exptl_crystal_F_000 376.00
_exptl_crystal_size_max 0.40
_exptl_crystal_size_mid 0.18
_exptl_crystal_size_min 0.10
_refine_diff_density_max 0.694
_refine_diff_density_min -0.252
_refine_ls_extinction_method none
_refine_ls_goodness_of_fit_ref 1.035
_refine_ls_hydrogen_treatment mixed
_refine_ls_matrix_type full
_refine_ls_number_parameters 116
_refine_ls_number_reflns 2154
_refine_ls_number_restraints 0
_refine_ls_restrained_S_all 1.035
_refine_ls_R_factor_all 0.0483
_refine_ls_R_factor_gt 0.0433
_refine_ls_shift/su_max 0.001
_refine_ls_shift/su_mean 0.000
_refine_ls_structure_factor_coef Fsqd
_refine_ls_weighting_details 'calc w = 1/[\s^2^(Fo^2^)+(0.0552P)^2^+0.5664P] where P=(Fo^2^+2Fc^2^)/3'
_refine_ls_weighting_scheme calc
_refine_ls_wR_factor_gt 0.1040
_refine_ls_wR_factor_ref 0.1078
_reflns_number_gt 1929
_reflns_number_total 2154
_reflns_threshold_expression I>2\s(I)
_cod_data_source_file gd3243.cif
_cod_data_source_block II
_cod_database_code 2016808
_cod_database_fobs_code 2016808

loop_
_symmetry_equiv_pos_site_id
_symmetry_equiv_pos_as_xyz
1 +x,+y,+z
2 1/2-x,1/2+y,1/2-z
3 -x,-y,-z
4 1/2+x,1/2-y,1/2+z

loop_
_atom_site_type_symbol
_atom_site_label
_atom_site_fract_x
_atom_site_fract_y
_atom_site_fract_z
_atom_site_U_iso_or_equiv
_atom_site_adp_type
_atom_site_calc_flag
_atom_site_refinement_flags
_atom_site_occupancy
Cl Cl1 0.72803(10) 0.122207(19) 0.67675(3) 0.01804(12) Uani d . 1
O O1 1.1228(3) -0.01223(6) 0.74702(10) 0.0212(3) Uani d . 1
O O2 0.6253(4) 0.11712(6) 0.39990(11) 0.0207(2) Uani d . 1
H H2 0.615(12) 0.119(2) 0.320(5) 0.025 Uiso d P 0.56(4)
N N1 0.5479(4) 0.14784(8) 0.16695(13) 0.0194(3) Uani d . 1
H H1 0.571(15) 0.135(3) 0.232(6) 0.023 Uiso d P 0.44(4)
N N2 0.4783(4) 0.19578(8) -0.07878(13) 0.0228(3) Uani d . 1
C C1 1.0622(4) -0.00471(8) 0.63385(13) 0.0162(3) Uani d . 1
C C2 0.8720(4) 0.05662(8) 0.57750(13) 0.0156(3) Uani d . 1
C C3 0.8045(4) 0.06314(8) 0.45154(13) 0.0161(3) Uani d . 1
C C4 0.6607(5) 0.21367(9) 0.13670(15) 0.0210(3) Uani d . 1
H H4 0.7651 0.2448 0.1999 0.025 Uiso calc R 1
C C5 0.6268(5) 0.23740(9) 0.01276(16) 0.0221(3) Uani d . 1
H H5 0.7117 0.2844 -0.0069 0.027 Uiso calc R 1
C C6 0.3643(5) 0.12987(9) -0.04616(15) 0.0212(3) Uani d . 1
H H6 0.2557 0.0990 -0.1090 0.025 Uiso calc R 1
C C7 0.3998(5) 0.10534(9) 0.07613(15) 0.0206(3) Uani d . 1
H H7 0.3185 0.0581 0.0957 0.025 Uiso calc R 1

loop_
_atom_site_aniso_label
_atom_site_aniso_U_11
_atom_site_aniso_U_22
_atom_site_aniso_U_33
_atom_site_aniso_U_12
_atom_site_aniso_U_13
_atom_site_aniso_U_23
Cl1 0.0233(2) 0.01832(19) 0.01262(18) 0.00128(12) 0.00211(13) -0.00242(11)
O1 0.0305(6) 0.0221(5) 0.0108(5) 0.0030(5) 0.0004(4) 0.0004(4)
O2 0.0302(6) 0.0201(5) 0.0117(5) 0.0057(4) 0.0008(4) 0.0013(4)
N1 0.0236(7) 0.0218(6) 0.0127(6) 0.0037(5) 0.0008(5) 0.0009(5)
N2 0.0292(7) 0.0248(7) 0.0145(6) 0.0030(6) 0.0015(5) 0.0010(5)
C1 0.0194(7) 0.0172(6) 0.0119(6) -0.0025(5) 0.0008(5) -0.0008(5)
C2 0.0194(7) 0.0160(6) 0.0114(6) -0.0004(5) 0.0017(5) -0.0019(5)
C3 0.0195(7) 0.0164(6) 0.0123(6) -0.0018(5) 0.0013(5) -0.0006(5)
C4 0.0253(8) 0.0194(7) 0.0180(7) 0.0023(6) 0.0000(6) -0.0021(5)
C5 0.0275(8) 0.0194(7) 0.0196(7) 0.0015(6) 0.0029(6) 0.0014(6)
C6 0.0252(8) 0.0243(8) 0.0138(7) 0.0007(6) -0.0005(6) -0.0017(5)
C7 0.0241(7) 0.0208(7) 0.0166(7) -0.0002(6) 0.0008(6) 0.0008(5)

loop_
_atom_type_symbol
_atom_type_description
_atom_type_scat_dispersion_real
_atom_type_scat_dispersion_imag
_atom_type_scat_source
C C 0.0033 0.0016 'International Tables Vol C Tables 4.2.6.8 and 6.1.1.4'
H H 0.0000 0.0000 'International Tables Vol C Tables 4.2.6.8 and 6.1.1.4'
O O 0.0106 0.0060 'International Tables Vol C Tables 4.2.6.8 and 6.1.1.4'
N N 0.0061 0.0033 'International Tables Vol C Tables 4.2.6.8 and 6.1.1.4'
Cl Cl 0.1484 0.1585 'International Tables Vol C Tables 4.2.6.8 and 6.1.1.4'

loop_
_geom_angle_atom_site_label_1
_geom_angle_atom_site_label_2
_geom_angle_atom_site_label_3
_geom_angle_site_symmetry_3
_geom_angle
C3 O2 H2 . 116(3)
C4 N1 C7 . 118.49(15)
C4 N1 H1 . 121(4)
C7 N1 H1 . 121(4)
C5 N2 C6 . 116.80(14)
O1 C1 C2 . 123.59(14)
O1 C1 C3 3_756 118.09(13)
C2 C1 C3 3_756 118.32(12)
C3 C2 C1 . 122.36(13)
C3 C2 Cl1 . 120.49(12)
C1 C2 Cl1 . 117.15(11)
O2 C3 C2 . 122.93(14)
O2 C3 C1 3_756 117.75(13)
C2 C3 C1 3_756 119.31(13)
N1 C4 C5 . 120.51(15)
N1 C4 H4 . 119.7
C5 C4 H4 . 119.7
N2 C5 C4 . 121.72(15)
N2 C5 H5 . 119.1
C4 C5 H5 . 119.1
N2 C6 C7 . 122.09(15)
N2 C6 H6 . 119.0
C7 C6 H6 . 119.0
N1 C7 C6 . 120.39(16)
N1 C7 H7 . 119.8
C6 C7 H7 . 119.8

loop_
_geom_bond_atom_site_label_1
_geom_bond_atom_site_label_2
_geom_bond_site_symmetry_2
_geom_bond_distance
Cl1 C2 . 1.7212(15)
O1 C1 . 1.2266(17)
O2 C3 . 1.3004(18)
O2 H2 . 0.86(5)
N1 C4 . 1.330(2)
N1 C7 . 1.338(2)
N1 H1 . 0.74(7)
N2 C5 . 1.335(2)
N2 C6 . 1.340(2)
C1 C2 . 1.444(2)
C1 C3 3_756 1.520(2)
C2 C3 . 1.3619(19)
C3 C1 3_756 1.520(2)
C4 C5 . 1.396(2)
C4 H4 . 0.9500
C5 H5 . 0.9500
C6 C7 . 1.384(2)
C6 H6 . 0.9500
C7 H7 . 0.9500

loop_
_geom_hbond_atom_site_label_D
_geom_hbond_atom_site_label_H
_geom_hbond_atom_site_label_A
_geom_hbond_site_symmetry_A
_geom_hbond_distance_DH
_geom_hbond_distance_HA
_geom_hbond_distance_DA
_geom_hbond_angle_DHA
_geom_hbond_publ_flag
O2 H2 O1 3_756 0.86(5) 2.33(5) 2.7038(16) 107(3) y
O2 H2 N1 . 0.86(5) 1.73(5) 2.5576(18) 163(4) y
N1 H1 O1 3_756 0.74(6) 2.53(5) 2.9044(18) 113(5) y
N1 H1 O2 . 0.74(6) 1.83(6) 2.5576(18) 171(6) y
C6 H6 O1 1_454 0.95 2.59 3.505(2) 162 y
C7 H7 O1 3_656 0.95 2.59 3.303(2) 132 y

loop_
_geom_torsion_atom_site_label_1
_geom_torsion_atom_site_label_2
_geom_torsion_atom_site_label_3
_geom_torsion_atom_site_label_4
_geom_torsion_site_symmetry_1
_geom_torsion_site_symmetry_4
_geom_torsion
O1 C1 C2 C3 . . -179.16(15)
C3 C1 C2 C3 3_756 . 1.0(2)
O1 C1 C2 Cl1 . . 0.4(2)
C3 C1 C2 Cl1 3_756 . -179.45(10)
C1 C2 C3 O2 . . 178.12(14)
Cl1 C2 C3 O2 . . -1.4(2)
C1 C2 C3 C1 . 3_756 -1.0(2)
Cl1 C2 C3 C1 . 3_756 179.45(11)
C7 N1 C4 C5 . . -0.4(2)
C6 N2 C5 C4 . . -0.3(3)
N1 C4 C5 N2 . . 0.7(3)
C5 N2 C6 C7 . . -0.4(2)
C4 N1 C7 C6 . . -0.3(2)
N2 C6 C7 N1 . . 0.8(3)
